data_2220225
loop_
_publ_author_name
'Li, Hai-Lin'
'Wang, Hong-Wei'
'Lu, Ran-Zhe'
'Wang, Hai-Bo'

_publ_section_title
2-(4-Chlorophenyl)-5-{3,4-dibutoxy-5-[5-(4-chlorophenyl)-1,3,4-oxadiazol-2-yl]thiophen-2-yl}-1,3,4-oxadiazole
_journal_coeditor_code HK2553
_journal_issue 12
_journal_name_full 'Acta Crystallographica Section E'
_journal_page_first o2298
_journal_paper_doi 10.1107/S1600536808035848
_journal_volume 64
_journal_year 2008
_chemical_formula_moiety 'C28 H26 Cl2 N4 O4 S'
_chemical_formula_sum 'C28 H26 Cl2 N4 O4 S'
_chemical_formula_weight 585.49
_chemical_melting_point 451
_chemical_name_systematic
;
2-(4-Chlorophenyl)-5-{3,4-dibutoxy-5-[5-(4-chlorophenyl)-1,3,4-oxadiazol-2-
yl]thiophen-2-yl}-1,3,4-oxadiazole
;
_space_group_IT_number 15
_symmetry_cell_setting monoclinic
_symmetry_space_group_name_Hall '-C 2yc'
_symmetry_space_group_name_H-M 'C 1 2/c 1'
_atom_sites_solution_hydrogens geom
_atom_sites_solution_primary direct
_atom_sites_solution_secondary difmap
_audit_creation_method 'from SHELXL97 CIF and IUCr SHELXL97-template'
_cell_angle_alpha 90.00
_cell_angle_beta 121.25(3)
_cell_angle_gamma 90.00
_cell_formula_units_Z 8
_cell_length_a 19.215(4)
_cell_length_b 22.847(5)
_cell_length_c 14.933(3)
_cell_measurement_reflns_used 25
_cell_measurement_temperature 294(2)
_cell_measurement_theta_max 12
_cell_measurement_theta_min 9
_cell_volume 5605(3)
_computing_cell_refinement 'CAD-4 Software (Enraf--Nonius, 1989)'
_computing_data_collection 'CAD-4 Software (Enraf--Nonius, 1989)'
_computing_data_reduction 'XCAD4 (Harms & Wocadlo, 1995)'
_computing_molecular_graphics 'SHELXTL (Sheldrick, 2008)'
_computing_publication_material 'SHELXTL (Sheldrick, 2008)'
_computing_structure_refinement 'SHELXL97 (Sheldrick, 2008)'
_computing_structure_solution 'SHELXS97 (Sheldrick, 2008)'
_diffrn_ambient_temperature 294(2)
_diffrn_measured_fraction_theta_full 0.999
_diffrn_measured_fraction_theta_max 0.999
_diffrn_measurement_device_type 'Enraf--Nonius CAD-4 diffractometer'
_diffrn_measurement_method '\w/2\q scans'
_diffrn_radiation_monochromator graphite
_diffrn_radiation_source 'fine-focus sealed tube'
_diffrn_radiation_type MoK\a
_diffrn_radiation_wavelength 0.71073
_diffrn_reflns_av_R_equivalents 0.0659
_diffrn_reflns_av_sigmaI/netI 0.0931
_diffrn_reflns_limit_h_max 19
_diffrn_reflns_limit_h_min -22
_diffrn_reflns_limit_k_max 27
_diffrn_reflns_limit_k_min 0
_diffrn_reflns_limit_l_max 17
_diffrn_reflns_limit_l_min 0
_diffrn_reflns_number 10353
_diffrn_reflns_theta_full 25.19
_diffrn_reflns_theta_max 25.19
_diffrn_reflns_theta_min 1.53
_diffrn_standards_decay_% 0
_diffrn_standards_interval_time 120
_diffrn_standards_number 3
_exptl_absorpt_coefficient_mu 0.348
_exptl_absorpt_correction_T_max 0.9661
_exptl_absorpt_correction_T_min 0.9029
_exptl_absorpt_correction_type psi-scan
_exptl_absorpt_process_details '(North <i>et al.</i>,  1968)'
_exptl_crystal_colour yellow
_exptl_crystal_density_diffrn 1.388
_exptl_crystal_density_method 'not measured'
_exptl_crystal_description block
_exptl_crystal_F_000 2432
_exptl_crystal_size_max 0.30
_exptl_crystal_size_mid 0.10
_exptl_crystal_size_min 0.10
_refine_diff_density_max 0.236
_refine_diff_density_min -0.463
_refine_ls_extinction_method none
_refine_ls_goodness_of_fit_ref 1.007
_refine_ls_hydrogen_treatment constr
_refine_ls_matrix_type full
_refine_ls_number_parameters 298
_refine_ls_number_reflns 5053
_refine_ls_number_restraints 0
_refine_ls_restrained_S_all 1.007
_refine_ls_R_factor_all 0.1629
_refine_ls_R_factor_gt 0.0795
_refine_ls_shift/su_max 0.000
_refine_ls_shift/su_mean 0.000
_refine_ls_structure_factor_coef Fsqd
_refine_ls_weighting_details 'calc w=1/[\s^2^(Fo^2^)+(0.0600P)^2^+7.0000P] where P=(Fo^2^+2Fc^2^)/3'
_refine_ls_weighting_scheme calc
_refine_ls_wR_factor_gt 0.1594
_refine_ls_wR_factor_ref 0.1981
_reflns_number_gt 2050
_reflns_number_total 5053
_reflns_threshold_expression I>2\s(I)
_cod_data_source_file hk2553.cif
_cod_data_source_block I
_cod_depositor_comments
;
The following automatic conversions were performed:

'_chemical_melting_point' value '451K' was changed to '451' - the
value should be numeric and without a unit designator.

Automatic conversion script
Id: cif_fix_values 1646 2011-03-28 12:23:43Z adriana 

The following automatic conversions were performed:

'_chemical_melting_point' value '451K' was changed to '451' - the
value should be numeric and without a unit designator.

Automatic conversion script
Id: cif_fix_values 1715 2011-07-08 13:25:40Z adriana 
;
_cod_original_cell_volume 5605.(3)
_cod_original_sg_symbol_H-M 'C 2/c'
_cod_database_code 2220225
_cod_database_fobs_code 2220225

loop_
_symmetry_equiv_pos_as_xyz
'x, y, z'
'-x, y, -z+1/2'
'x+1/2, y+1/2, z'
'-x+1/2, y+1/2, -z+1/2'
'-x, -y, -z'
'x, -y, z-1/2'
'-x+1/2, -y+1/2, -z'
'x+1/2, -y+1/2, z-1/2'

loop_
_atom_site_type_symbol
_atom_site_label
_atom_site_fract_x
_atom_site_fract_y
_atom_site_fract_z
_atom_site_U_iso_or_equiv
_atom_site_adp_type
_atom_site_calc_flag
_atom_site_refinement_flags
_atom_site_occupancy
S S 0.42931(8) 0.23942(6) 0.30296(10) 0.0831(4) Uani d . 1
Cl Cl1 0.55998(13) -0.21791(7) 0.42942(15) 0.1331(6) Uani d . 1
Cl Cl2 0.69885(12) 0.65697(7) 0.60696(15) 0.1313(6) Uani d . 1
O O1 0.6213(2) 0.15456(15) 0.5028(3) 0.089 Uani d . 1
O O2 0.6482(2) 0.28280(14) 0.5192(3) 0.0878(10) Uani d . 1
O O3 0.49888(19) 0.07239(14) 0.3740(2) 0.077 Uani d . 1
O O4 0.5531(2) 0.38674(15) 0.4339(3) 0.0912(10) Uani d . 1
N N1 0.3730(3) 0.0474(2) 0.2575(3) 0.089 Uani d . 1
N N2 0.3786(3) 0.1093(2) 0.2660(3) 0.0923(12) Uani d . 1
N N3 0.4340(3) 0.3757(2) 0.2900(4) 0.0953(13) Uani d . 1
N N4 0.4475(3) 0.4330(2) 0.3069(4) 0.0969(13) Uani d . 1
C C1 0.6637(4) 0.3351(3) 0.8279(5) 0.108 Uani d . 1
H H1B 0.6939 0.3319 0.9028 0.161 Uiso calc R 1
H H1C 0.6102 0.3191 0.8006 0.161 Uiso calc R 1
H H1D 0.6592 0.3756 0.8083 0.161 Uiso calc R 1
C C2 0.7039(4) 0.3043(3) 0.7869(4) 0.108 Uani d . 1
H H2B 0.7086 0.2630 0.8044 0.129 Uiso calc R 1
H H2C 0.7577 0.3202 0.8115 0.129 Uiso calc R 1
C C3 0.6462(4) 0.3145(3) 0.6681(4) 0.109 Uani d . 1
H H3B 0.5907 0.3034 0.6451 0.131 Uiso calc R 1
H H3C 0.6473 0.3549 0.6490 0.131 Uiso calc R 1
C C4 0.6818(3) 0.2761(3) 0.6269(4) 0.100 Uani d . 1
H H4A 0.7398 0.2836 0.6625 0.120 Uiso calc R 1
H H4B 0.6743 0.2360 0.6413 0.120 Uiso calc R 1
C C5 0.7651(3) -0.0001(3) 0.6258(4) 0.1016(17) Uani d . 1
H H5A 0.7620 -0.0206 0.6798 0.152 Uiso calc R 1
H H5B 0.8207 0.0012 0.6432 0.152 Uiso calc R 1
H H5C 0.7327 -0.0202 0.5603 0.152 Uiso calc R 1
C C6 0.7339(4) 0.0605(2) 0.6166(5) 0.1031(18) Uani d . 1
H H6A 0.6783 0.0585 0.6011 0.124 Uiso calc R 1
H H6B 0.7661 0.0798 0.6838 0.124 Uiso calc R 1
C C7 0.7355(4) 0.0965(3) 0.5357(4) 0.0981(16) Uani d . 1
H H7A 0.7052 0.0757 0.4697 0.118 Uiso calc R 1
H H7B 0.7916 0.0987 0.5530 0.118 Uiso calc R 1
C C8 0.7034(3) 0.1572(3) 0.5182(5) 0.1018(18) Uani d . 1
H H8A 0.7386 0.1815 0.5783 0.122 Uiso calc R 1
H H8B 0.7009 0.1738 0.4569 0.122 Uiso calc R 1
C C9 0.5230(4) -0.1491(2) 0.3946(5) 0.0945(16) Uani d . 1
C C10 0.4501(4) -0.1366(3) 0.3208(5) 0.1019(18) Uani d . 1
H H10A 0.4140 -0.1669 0.2841 0.122 Uiso calc R 1
C C11 0.4230(4) -0.0771(3) 0.2937(5) 0.0971(16) Uani d . 1
H H11A 0.3714 -0.0694 0.2367 0.117 Uiso calc R 1
C C12 0.4728(3) -0.0316(2) 0.3514(3) 0.0728(12) Uani d . 1
C C13 0.5496(3) -0.0449(2) 0.4331(4) 0.089 Uani d . 1
H H13A 0.5834 -0.0144 0.4734 0.106 Uiso calc R 1
C C14 0.5787(4) -0.1012(2) 0.4579(4) 0.0952(16) Uani d . 1
H H14A 0.6314 -0.1088 0.5125 0.114 Uiso calc R 1
C C15 0.4457(3) 0.0271(2) 0.3244(4) 0.0823(14) Uani d . 1
C C16 0.4529(3) 0.1223(2) 0.3318(4) 0.0801(13) Uani d . 1
C C17 0.4872(3) 0.1802(2) 0.3644(3) 0.0730(12) Uani d . 1
C C18 0.5670(3) 0.1949(2) 0.4454(3) 0.0656(11) Uani d . 1
C C19 0.5800(3) 0.2557(2) 0.4558(4) 0.077 Uani d . 1
C C20 0.5068(3) 0.2866(2) 0.3816(4) 0.0741(13) Uani d . 1
C C21 0.4949(3) 0.3481(2) 0.3638(4) 0.0786(13) Uani d . 1
C C22 0.5193(3) 0.4405(2) 0.3924(4) 0.0817(14) Uani d . 1
C C23 0.5637(3) 0.4922(2) 0.4449(4) 0.0796(14) Uani d . 1
C C24 0.5285(4) 0.5466(3) 0.4006(5) 0.1096(19) Uani d . 1
H H24A 0.4771 0.5499 0.3407 0.132 Uiso calc R 1
C C25 0.5782(4) 0.5975(3) 0.4552(5) 0.1068(19) Uani d . 1
H H25A 0.5601 0.6344 0.4262 0.128 Uiso calc R 1
C C26 0.6473(4) 0.5927(3) 0.5436(5) 0.0986(16) Uani d . 1
C C27 0.6769(4) 0.5396(3) 0.5885(4) 0.0925(16) Uani d . 1
H H27A 0.7251 0.5370 0.6532 0.111 Uiso calc R 1
C C28 0.6361(3) 0.4912(2) 0.5388(4) 0.0824(14) Uani d . 1
H H28A 0.6578 0.4551 0.5694 0.099 Uiso calc R 1

loop_
_atom_site_aniso_label
_atom_site_aniso_U_11
_atom_site_aniso_U_22
_atom_site_aniso_U_33
_atom_site_aniso_U_12
_atom_site_aniso_U_13
_atom_site_aniso_U_23
S 0.0709(8) 0.0945(9) 0.0751(8) 0.0016(7) 0.0317(7) 0.0012(7)
Cl1 0.1665(17) 0.0968(11) 0.1486(15) 0.0058(11) 0.0905(14) 0.0078(10)
Cl2 0.1615(17) 0.1022(12) 0.1372(14) -0.0175(11) 0.0825(13) -0.0107(10)
O1 0.082(3) 0.088(3) 0.099(2) 0.0027(14) 0.0451(11) 0.0125(12)
O2 0.082(2) 0.086(2) 0.087(2) -0.0029(19) 0.0378(19) -0.0123(18)
N1 0.082(3) 0.088(3) 0.092(2) 0.011(2) 0.036(3) 0.013(2)
N2 0.070(3) 0.106(3) 0.095(3) -0.014(2) 0.037(3) -0.004(2)
N3 0.069(3) 0.091(3) 0.106(4) 0.008(2) 0.032(3) 0.015(3)
N4 0.079(3) 0.105(4) 0.096(3) 0.014(3) 0.037(3) 0.017(3)
C1 0.108(3) 0.112(3) 0.101(4) 0.010(3) 0.051(4) 0.010(4)
C2 0.108(3) 0.103(3) 0.096(3) 0.011(4) 0.046(4) 0.008(3)
C3 0.109(4) 0.102(3) 0.099(5) 0.012(5) 0.047(5) 0.006(4)
C4 0.100(3) 0.088(4) 0.110(4) 0.008(4) 0.052(4) 0.005(3)
C5 0.087(4) 0.104(4) 0.099(4) 0.013(3) 0.039(3) 0.005(3)
C6 0.089(4) 0.097(4) 0.105(4) 0.009(3) 0.038(3) -0.005(3)
C7 0.104(4) 0.111(5) 0.080(4) 0.008(4) 0.049(3) 0.003(3)
C8 0.059(3) 0.126(5) 0.120(4) 0.016(3) 0.046(3) 0.021(4)
C9 0.122(5) 0.092(4) 0.083(4) -0.006(4) 0.063(4) -0.009(3)
C10 0.103(5) 0.099(5) 0.106(5) -0.032(4) 0.056(4) -0.019(4)
C11 0.097(4) 0.102(4) 0.110(4) -0.018(4) 0.066(4) -0.012(4)
C12 0.071(3) 0.092(4) 0.059(3) -0.007(3) 0.036(3) -0.006(2)
C13 0.089(4) 0.091(4) 0.079(2) -0.016(4) 0.036(4) -0.004(3)
C14 0.100(4) 0.090(4) 0.082(4) -0.012(3) 0.038(3) 0.002(3)
C15 0.081(4) 0.089(4) 0.087(3) -0.024(3) 0.050(3) -0.012(3)
O3 0.077(3) 0.082(3) 0.080(3) -0.012(4) 0.040(3) -0.012(3)
C16 0.071(3) 0.089(4) 0.079(3) -0.004(3) 0.039(3) -0.010(3)
C17 0.066(3) 0.096(3) 0.066(3) 0.002(3) 0.040(3) 0.002(2)
C18 0.058(3) 0.080(3) 0.050(2) 0.008(2) 0.021(2) -0.011(2)
C19 0.077(3) 0.097(3) 0.074(2) -0.016(2) 0.050(3) -0.012(2)
C20 0.088(3) 0.073(3) 0.078(3) -0.013(3) 0.056(3) -0.010(2)
C21 0.087(4) 0.090(4) 0.067(3) -0.011(3) 0.045(3) -0.013(3)
O4 0.099(3) 0.083(2) 0.090(2) 0.010(2) 0.048(2) 0.0039(19)
C22 0.089(4) 0.080(3) 0.080(3) 0.026(3) 0.047(3) 0.020(3)
C23 0.082(4) 0.089(4) 0.079(4) 0.020(3) 0.050(3) 0.008(3)
C24 0.111(5) 0.093(4) 0.130(5) 0.018(4) 0.067(4) 0.022(4)
C25 0.132(6) 0.092(4) 0.106(5) 0.034(4) 0.068(5) 0.022(4)
C26 0.088(4) 0.106(5) 0.108(5) -0.003(4) 0.055(4) 0.002(4)
C27 0.101(4) 0.096(4) 0.093(4) 0.017(4) 0.059(3) -0.002(3)
C28 0.091(4) 0.079(3) 0.084(4) 0.020(3) 0.051(3) 0.001(3)

loop_
_atom_type_symbol
_atom_type_description
_atom_type_scat_dispersion_real
_atom_type_scat_dispersion_imag
_atom_type_scat_source
C C 0.0033 0.0016 'International Tables Vol C Tables 4.2.6.8 and 6.1.1.4'
H H 0.0000 0.0000 'International Tables Vol C Tables 4.2.6.8 and 6.1.1.4'
N N 0.0061 0.0033 'International Tables Vol C Tables 4.2.6.8 and 6.1.1.4'
O O 0.0106 0.0060 'International Tables Vol C Tables 4.2.6.8 and 6.1.1.4'
S S 0.1246 0.1234 'International Tables Vol C Tables 4.2.6.8 and 6.1.1.4'
Cl Cl 0.1484 0.1585 'International Tables Vol C Tables 4.2.6.8 and 6.1.1.4'

loop_
_geom_angle_atom_site_label_1
_geom_angle_atom_site_label_2
_geom_angle_atom_site_label_3
_geom_angle
C17 S C20 92.2(2)
C18 O1 C8 119.7(4)
C19 O2 C4 118.2(4)
C15 N1 N2 106.5(4)
C16 N2 N1 107.6(4)
C21 N3 N4 108.6(5)
C22 N4 N3 108.2(4)
C2 C1 H1B 109.5
C2 C1 H1C 109.5
H1B C1 H1C 109.5
C2 C1 H1D 109.5
H1B C1 H1D 109.5
H1C C1 H1D 109.5
C1 C2 C3 101.3(5)
C1 C2 H2B 111.5
C3 C2 H2B 111.5
C1 C2 H2C 111.5
C3 C2 H2C 111.5
H2B C2 H2C 109.3
C4 C3 C2 100.5(5)
C4 C3 H3B 111.7
C2 C3 H3B 111.7
C4 C3 H3C 111.7
C2 C3 H3C 111.7
H3B C3 H3C 109.4
O2 C4 C3 113.0(5)
O2 C4 H4A 109.0
C3 C4 H4A 109.0
O2 C4 H4B 109.0
C3 C4 H4B 109.0
H4A C4 H4B 107.8
C6 C5 H5A 109.5
C6 C5 H5B 109.5
H5A C5 H5B 109.5
C6 C5 H5C 109.5
H5A C5 H5C 109.5
H5B C5 H5C 109.5
C7 C6 C5 114.6(5)
C7 C6 H6A 108.6
C5 C6 H6A 108.6
C7 C6 H6B 108.6
C5 C6 H6B 108.6
H6A C6 H6B 107.6
C6 C7 C8 118.8(5)
C6 C7 H7A 107.6
C8 C7 H7A 107.6
C6 C7 H7B 107.6
C8 C7 H7B 107.6
H7A C7 H7B 107.0
O1 C8 C7 107.7(5)
O1 C8 H8A 110.2
C7 C8 H8A 110.2
O1 C8 H8B 110.2
C7 C8 H8B 110.2
H8A C8 H8B 108.5
C10 C9 C14 119.3(6)
C10 C9 Cl1 124.4(5)
C14 C9 Cl1 116.3(5)
C9 C10 C11 121.6(6)
C9 C10 H10A 119.2
C11 C10 H10A 119.2
C12 C11 C10 120.6(6)
C12 C11 H11A 119.7
C10 C11 H11A 119.7
C11 C12 C13 117.8(5)
C11 C12 C15 120.3(5)
C13 C12 C15 121.8(5)
C12 C13 C14 123.1(5)
C12 C13 H13A 118.5
C14 C13 H13A 118.5
C13 C14 C9 117.5(5)
C13 C14 H14A 121.3
C9 C14 H14A 121.3
N1 C15 O3 110.2(5)
N1 C15 C12 129.8(5)
O3 C15 C12 120.0(5)
C15 O3 C16 104.8(4)
N2 C16 O3 110.8(5)
N2 C16 C17 127.1(5)
O3 C16 C17 122.1(4)
C18 C17 C16 127.4(4)
C18 C17 S 113.0(4)
C16 C17 S 119.6(4)
O1 C18 C19 125.6(4)
O1 C18 C17 122.1(4)
C19 C18 C17 112.4(4)
O2 C19 C18 127.0(4)
O2 C19 C20 122.4(4)
C18 C19 C20 110.5(4)
C21 C20 C19 128.4(5)
C21 C20 S 119.6(4)
C19 C20 S 111.8(4)
N3 C21 O4 110.8(5)
N3 C21 C20 129.1(5)
O4 C21 C20 120.0(5)
C22 O4 C21 102.8(4)
N4 C22 O4 109.4(5)
N4 C22 C23 131.7(5)
O4 C22 C23 118.8(5)
C28 C23 C24 118.7(5)
C28 C23 C22 123.2(5)
C24 C23 C22 117.9(5)
C23 C24 C25 115.2(6)
C23 C24 H24A 122.4
C25 C24 H24A 122.4
C26 C25 C24 121.9(6)
C26 C25 H25A 119.0
C24 C25 H25A 119.0
C25 C26 C27 121.3(6)
C25 C26 Cl2 118.1(5)
C27 C26 Cl2 120.5(5)
C28 C27 C26 119.3(6)
C28 C27 H27A 120.4
C26 C27 H27A 120.4
C27 C28 C23 123.2(5)
C27 C28 H28A 118.4
C23 C28 H28A 118.4

loop_
_geom_bond_atom_site_label_1
_geom_bond_atom_site_label_2
_geom_bond_distance
S C17 1.689(5)
S C20 1.716(5)
Cl1 C9 1.693(6)
Cl2 C26 1.748(6)
O1 C18 1.321(5)
O1 C8 1.472(5)
O2 C19 1.307(5)
O2 C4 1.397(6)
N1 C15 1.310(6)
N1 N2 1.419(6)
N2 C16 1.279(6)
N3 C21 1.282(6)
N3 N4 1.333(6)
N4 C22 1.318(6)
C1 C2 1.400(7)
C1 H1B 0.9600
C1 H1C 0.9600
C1 H1D 0.9600
C2 C3 1.546(8)
C2 H2B 0.9700
C2 H2C 0.9700
C3 C4 1.432(7)
C3 H3B 0.9700
C3 H3C 0.9700
C4 H4A 0.9700
C4 H4B 0.9700
C5 C6 1.486(7)
C5 H5A 0.9600
C5 H5B 0.9600
C5 H5C 0.9600
C6 C7 1.475(7)
C6 H6A 0.9700
C6 H6B 0.9700
C7 C8 1.484(7)
C7 H7A 0.9700
C7 H7B 0.9700
C8 H8A 0.9700
C8 H8B 0.9700
C9 C10 1.287(8)
C9 C14 1.478(7)
C10 C11 1.437(8)
C10 H10A 0.9300
C11 C12 1.373(7)
C11 H11A 0.9300
C12 C13 1.375(7)
C12 C15 1.419(7)
C13 C14 1.375(7)
C13 H13A 0.9300
C14 H14A 0.9300
C15 O3 1.369(5)
O3 C16 1.378(6)
C16 C17 1.445(7)
C17 C18 1.415(6)
C18 C19 1.408(6)
C19 C20 1.445(7)
C20 C21 1.426(7)
C21 O4 1.381(6)
O4 C22 1.377(5)
C22 C23 1.429(7)
C23 C28 1.370(7)
C23 C24 1.407(7)
C24 C25 1.456(9)
C24 H24A 0.9300
C25 C26 1.304(8)
C25 H25A 0.9300
C26 C27 1.360(8)
C27 C28 1.337(7)
C27 H27A 0.9300
C28 H28A 0.9300

loop_
_geom_hbond_atom_site_label_D
_geom_hbond_atom_site_label_H
_geom_hbond_atom_site_label_A
_geom_hbond_distance_DH
_geom_hbond_distance_HA
_geom_hbond_distance_DA
_geom_hbond_angle_DHA
C4 H4B O1 0.97 2.57 3.203(7) 123.00

loop_
_geom_torsion_atom_site_label_1
_geom_torsion_atom_site_label_2
_geom_torsion_atom_site_label_3
_geom_torsion_atom_site_label_4
_geom_torsion
C15 N1 N2 C16 3.0(5)
C21 N3 N4 C22 1.1(6)
C1 C2 C3 C4 -172.2(5)
C19 O2 C4 C3 -82.5(6)
C2 C3 C4 O2 -171.2(5)
C5 C6 C7 C8 178.2(5)
C18 O1 C8 C7 -152.1(4)
C6 C7 C8 O1 -51.8(7)
C14 C9 C10 C11 4.3(8)
Cl1 C9 C10 C11 -178.7(4)
C9 C10 C11 C12 -4.8(9)
C10 C11 C12 C13 1.9(7)
C10 C11 C12 C15 -179.9(5)
C11 C12 C13 C14 1.2(7)
C15 C12 C13 C14 -176.9(5)
C12 C13 C14 C9 -1.7(8)
C10 C9 C14 C13 -1.1(8)
Cl1 C9 C14 C13 -178.4(4)
N2 N1 C15 O3 -1.7(5)
N2 N1 C15 C12 176.4(5)
C11 C12 C15 N1 10.1(8)
C13 C12 C15 N1 -171.9(5)
C11 C12 C15 O3 -172.0(4)
C13 C12 C15 O3 6.0(7)
N1 C15 O3 C16 -0.1(5)
C12 C15 O3 C16 -178.4(4)
N1 N2 C16 O3 -3.2(5)
N1 N2 C16 C17 179.4(4)
C15 O3 C16 N2 2.2(5)
C15 O3 C16 C17 179.7(4)
N2 C16 C17 C18 172.2(5)
O3 C16 C17 C18 -5.0(7)
N2 C16 C17 S -7.5(7)
O3 C16 C17 S 175.3(3)
C20 S C17 C18 -0.6(3)
C20 S C17 C16 179.2(4)
C8 O1 C18 C19 -49.3(6)
C8 O1 C18 C17 130.5(5)
C16 C17 C18 O1 0.0(7)
S C17 C18 O1 179.7(3)
C16 C17 C18 C19 179.8(4)
S C17 C18 C19 -0.4(5)
C4 O2 C19 C18 -63.3(6)
C4 O2 C19 C20 119.5(5)
O1 C18 C19 O2 3.8(8)
C17 C18 C19 O2 -176.0(4)
O1 C18 C19 C20 -178.7(4)
C17 C18 C19 C20 1.5(5)
O2 C19 C20 C21 0.1(8)
C18 C19 C20 C21 -177.5(4)
O2 C19 C20 S 175.7(3)
C18 C19 C20 S -1.9(5)
C17 S C20 C21 177.5(4)
C17 S C20 C19 1.4(3)
N4 N3 C21 O4 -0.6(6)
N4 N3 C21 C20 177.3(5)
C19 C20 C21 N3 170.1(5)
S C20 C21 N3 -5.2(7)
C19 C20 C21 O4 -12.3(7)
S C20 C21 O4 172.4(3)
N3 C21 O4 C22 -0.2(5)
C20 C21 O4 C22 -178.2(4)
N3 N4 C22 O4 -1.2(6)
N3 N4 C22 C23 179.2(5)
C21 O4 C22 N4 0.9(5)
C21 O4 C22 C23 -179.5(4)
N4 C22 C23 C28 174.8(5)
O4 C22 C23 C28 -4.7(7)
N4 C22 C23 C24 -1.1(8)
O4 C22 C23 C24 179.4(4)
C28 C23 C24 C25 6.4(7)
C22 C23 C24 C25 -177.5(5)
C23 C24 C25 C26 -5.5(9)
C24 C25 C26 C27 0.9(9)
C24 C25 C26 Cl2 -175.8(5)
C25 C26 C27 C28 3.0(9)
Cl2 C26 C27 C28 179.6(4)
C26 C27 C28 C23 -1.9(8)
C24 C23 C28 C27 -3.1(8)
C22 C23 C28 C27 -179.0(5)

loop_
_cod_related_entry_id
_cod_related_entry_database
_cod_related_entry_code
1 ChemSpider 24741087
